data_7218002
loop_
_publ_author_name
'Vella-Zarb, Liana'
'Braga, Dario'
'Guy Orpen, A.'
'Baisch, Ulrich'

_publ_section_title
;
 The influence of hydrogen bonding on the planar arrangement of melamine
 in crystal structures of its solvates, cocrystals and salts
;
_journal_issue 35
_journal_name_full CrystEngComm
_journal_page_first 8147
_journal_paper_doi 10.1039/C4CE00748D
_journal_volume 16
_journal_year 2014
_chemical_formula_moiety 'C3 H6 N6, 3(C7 H8 N4 O2)'
_chemical_formula_sum 'C24 H30 N18 O6'
_chemical_formula_weight 666.66
_chemical_name_systematic 'tri-theobromine melamine'
_space_group_crystal_system monoclinic
_space_group_IT_number 15
_space_group_name_Hall '-C 2yc'
_space_group_name_H-M_alt 'C 1 2/c 1'
_symmetry_space_group_name_Hall '-C 2yc'
_symmetry_space_group_name_H-M 'C 1 2/c 1'
_atom_sites_solution_hydrogens mixed
_atom_sites_solution_primary direct
_audit_creation_date 2014-04-07
_audit_creation_method
;
Olex2 1.2
(compiled 2014.03.20 svn.r2914 for OlexSys, GUI svn.r4816)
;
_cell_angle_alpha 90
_cell_angle_beta 109.388(7)
_cell_angle_gamma 90
_cell_formula_units_Z 4
_cell_length_a 14.3308(8)
_cell_length_b 16.2228(10)
_cell_length_c 13.1104(10)
_cell_measurement_reflns_used 2894
_cell_measurement_temperature 150.15
_cell_measurement_theta_max 66.5936
_cell_measurement_theta_min 4.2536
_cell_volume 2875.1(3)
_computing_cell_refinement
;
CrysAlisPro, Agilent Technologies,
Version 1.171.35.21 (release 20-01-2012 CrysAlis171 .NET)
(compiled Jan 23 2012,18:06:46)
;
_computing_data_collection
;
CrysAlisPro, Agilent Technologies,
Version 1.171.35.21 (release 20-01-2012 CrysAlis171 .NET)
(compiled Jan 23 2012,18:06:46)
;
_computing_data_reduction
;
CrysAlisPro, Agilent Technologies,
Version 1.171.35.21 (release 20-01-2012 CrysAlis171 .NET)
(compiled Jan 23 2012,18:06:46)
;
_computing_molecular_graphics 'Olex2 (Dolomanov et al., 2009)'
_computing_publication_material 'Olex2 (Dolomanov et al., 2009)'
_computing_structure_refinement 'ShelXL (Sheldrick, 2008)'
_computing_structure_solution 'XS (Sheldrick, 2008)'
_diffrn_ambient_temperature 150.15
_diffrn_detector_area_resol_mean 10.3968
_diffrn_measured_fraction_theta_full 0.971
_diffrn_measured_fraction_theta_max 0.989
_diffrn_measurement_details
;
  1 omega  -20.00   64.00   1.0000    4.0000
omega____ theta____ kappa____ phi______ frames
    -       39.8381  -38.0000   60.0000 84

  2 omega   20.00  112.00   1.0000    4.0000
omega____ theta____ kappa____ phi______ frames
    -       39.8381   38.0000   60.0000 92

  3 omega  131.00  165.00   1.0000   16.0000
omega____ theta____ kappa____ phi______ frames
    -       93.5000   30.0000   30.0000 34

  4 omega  103.00  163.00   1.0000   16.0000
omega____ theta____ kappa____ phi______ frames
    -       93.5000   30.0000   90.0000 60

  5 omega   39.00   73.00   1.0000   16.0000
omega____ theta____ kappa____ phi______ frames
    -       93.5000  -45.0000  -60.0000 34

  6 omega   20.00   47.00   1.0000   16.0000
omega____ theta____ kappa____ phi______ frames
    -       93.5000  -45.0000    0.0000 27

  7 omega   16.00   48.00   1.0000   16.0000
omega____ theta____ kappa____ phi______ frames
    -       93.5000  -30.0000   90.0000 32

  8 omega   24.00   75.00   1.0000   16.0000
omega____ theta____ kappa____ phi______ frames
    -       93.5000  -61.0000  -60.0000 51

  9 omega   32.00   69.00   1.0000   16.0000
omega____ theta____ kappa____ phi______ frames
    -       93.5000  -30.0000    0.0000 37

 10 omega   65.00  112.00   1.0000   16.0000
omega____ theta____ kappa____ phi______ frames
    -       93.5000  -77.0000  -30.0000 47

 11 omega   22.00   50.00   1.0000   16.0000
omega____ theta____ kappa____ phi______ frames
    -       93.5000  -94.0000 -120.0000 28

 12 omega   57.00   83.00   1.0000   16.0000
omega____ theta____ kappa____ phi______ frames
    -       93.5000  -94.0000 -120.0000 26

 13 omega   90.00  117.00   1.0000   16.0000
omega____ theta____ kappa____ phi______ frames
    -       93.5000   30.0000   30.0000 27

 14 omega   37.00   75.00   1.0000   16.0000
omega____ theta____ kappa____ phi______ frames
    -       93.5000  -45.0000   90.0000 38

 15 omega   20.00   67.00   1.0000   16.0000
omega____ theta____ kappa____ phi______ frames
    -       93.5000  -45.0000  150.0000 47

 16 omega   58.00   85.00   1.0000   16.0000
omega____ theta____ kappa____ phi______ frames
    -       93.5000  -52.0000  -19.0000 27

 17 omega   14.00   49.00   1.0000   16.0000
omega____ theta____ kappa____ phi______ frames
    -       93.5000  -94.0000 -180.0000 35

 18 omega   21.00  122.00   1.0000   16.0000
omega____ theta____ kappa____ phi______ frames
    -       93.5000  -90.0000  -57.0000 101

 19 omega -114.00  -10.00   1.0000    4.0000
omega____ theta____ kappa____ phi______ frames
    -      -39.8381  -57.0000 -180.0000 104

 20 omega  -69.00   34.00   1.0000    4.0000
omega____ theta____ kappa____ phi______ frames
    -      -39.8381   57.0000  -30.0000 103

 21 omega -119.00   -6.00   1.0000    4.0000
omega____ theta____ kappa____ phi______ frames
    -      -39.8381  -77.0000  -60.0000 113

 22 omega   63.00   88.00   1.0000   16.0000
omega____ theta____ kappa____ phi______ frames
    -       93.5000   61.0000  -30.0000 25

 23 omega   41.00  176.00   1.0000   16.0000
omega____ theta____ kappa____ phi______ frames
    -       93.5000   17.0000  -95.0000 135
;
_diffrn_measurement_device_type 'Xcalibur, Atlas, Gemini ultra'
_diffrn_measurement_method '\w scans'
_diffrn_orient_matrix_UB_11 -0.0903049000
_diffrn_orient_matrix_UB_12 -0.0215783000
_diffrn_orient_matrix_UB_13 0.0337700000
_diffrn_orient_matrix_UB_21 -0.0662758000
_diffrn_orient_matrix_UB_22 0.0003127000
_diffrn_orient_matrix_UB_23 -0.1196428000
_diffrn_orient_matrix_UB_31 0.0208595000
_diffrn_orient_matrix_UB_32 -0.0924782000
_diffrn_orient_matrix_UB_33 -0.0081661000
_diffrn_radiation_monochromator mirror
_diffrn_radiation_type CuK\a
_diffrn_radiation_wavelength 1.54184
_diffrn_reflns_av_R_equivalents 0.0473
_diffrn_reflns_av_unetI/netI 0.0290
_diffrn_reflns_Laue_measured_fraction_full 0.971
_diffrn_reflns_Laue_measured_fraction_max 0.989
_diffrn_reflns_limit_h_max 16
_diffrn_reflns_limit_h_min -17
_diffrn_reflns_limit_k_max 16
_diffrn_reflns_limit_k_min -19
_diffrn_reflns_limit_l_max 15
_diffrn_reflns_limit_l_min -15
_diffrn_reflns_number 10236
_diffrn_reflns_point_group_measured_fraction_full 0.971
_diffrn_reflns_point_group_measured_fraction_max 0.989
_diffrn_reflns_theta_full 67.684
_diffrn_reflns_theta_max 66.704
_diffrn_reflns_theta_min 4.257
_diffrn_source 'Enhance Ultra (Cu) X-ray Source'
_exptl_absorpt_coefficient_mu 0.990
_exptl_absorpt_correction_T_max 0.929
_exptl_absorpt_correction_T_min 0.792
_exptl_absorpt_correction_type analytical
_exptl_absorpt_process_details
;
CrysAlisPro, Agilent Technologies,
Version 1.171.35.21 (release 20-01-2012 CrysAlis171 .NET)
(compiled Jan 23 2012,18:06:46)
Analytical numeric absorption correction using a multifaceted crystal
            model based on expressions derived by R.C. Clark & J.S. Reid.
(Clark, R. C. & Reid, J. S. (1995). Acta Cryst. A51, 887-897)
;
_exptl_crystal_colour 'clear light white'
_exptl_crystal_colour_lustre clear
_exptl_crystal_colour_modifier light
_exptl_crystal_colour_primary white
_exptl_crystal_density_diffrn 1.540
_exptl_crystal_description block
_exptl_crystal_F_000 1392
_exptl_crystal_size_max 0.3657
_exptl_crystal_size_mid 0.1922
_exptl_crystal_size_min 0.0903
_refine_diff_density_max 0.317
_refine_diff_density_min -0.388
_refine_diff_density_rms 0.064
_refine_ls_extinction_method none
_refine_ls_goodness_of_fit_ref 1.033
_refine_ls_hydrogen_treatment mixed
_refine_ls_matrix_type full
_refine_ls_number_parameters 265
_refine_ls_number_reflns 2523
_refine_ls_number_restraints 0
_refine_ls_restrained_S_all 1.033
_refine_ls_R_factor_all 0.0839
_refine_ls_R_factor_gt 0.0685
_refine_ls_shift/su_max 0.000
_refine_ls_shift/su_mean 0.000
_refine_ls_structure_factor_coef Fsqd
_refine_ls_weighting_details
;
 w=1/[\s^2^(Fo^2^)+(0.1351P)^2^+3.2614P]
 where P=(Fo^2^+2Fc^2^)/3
;
_refine_ls_weighting_scheme calc
_refine_ls_wR_factor_gt 0.2050
_refine_ls_wR_factor_ref 0.2244
_reflns_Friedel_coverage 0.000
_reflns_number_gt 1916
_reflns_number_total 2523
_reflns_threshold_expression 'I > 2\s(I)'
_cod_duplicate_entry 7216833
_cod_data_source_file c4ce00748d2.cif
_cod_data_source_block 2_995318_MelTheobr
_cod_original_cell_volume 2875.2(3)
_cod_database_code 7218002
_shelxl_version_number 2013-2
_chemical_oxdiff_formula 'C24 H30 N18 O6'
_shelx_space_group_comment
;
The symmetry employed for this shelxl refinement is uniquely defined
by the following loop, which should always be used as a source of
symmetry information in preference to the above space-group names.
They are only intended as comments.
;
_reflns_odcompleteness_completeness 94.64
_reflns_odcompleteness_iscentric 1
_reflns_odcompleteness_theta 66.97
_refinement_special_details 'both theobromine molecules disordered'
_olex2_refinement_description
;
1. Fixed Uiso
 At 1.2 times of:
  All C(H) groups, All N(H) groups, All N(H,H) groups
 At 1.5 times of:
  All C(H,H,H) groups
2. Shared sites
{N13, C13}
{C15, N15}
{C33, N33}
3. Uiso/Uaniso restraints and constraints
Uanis(N13) = Uanis(C13)
Uanis(C15) = Uanis(N15)
Uanis(C18) = Uanis(C18A)
Uanis(C22) = Uanis(C22A)
Uanis(C23) = Uanis(C23A)
Uanis(C33) = Uanis(N33)
4. Others
 Fixed Sof: N13(0.75) C13(0.25) C15(0.75) N15(0.25) N17(0.75) N17A(0.25)
 C18(0.75) H18(0.75) C18A(0.25) H18A(0.25) C22(0.75) H22A(0.75) H22B(0.75)
 H22C(0.75) C22A(0.25) H22D(0.25) H22E(0.25) H22F(0.25) C23(0.75) H23A(0.75)
 H23B(0.75) H23C(0.75) C23A(0.25) H23D(0.25) H23E(0.25) H23F(0.25) C33(0.5)
 N33(0.5) N35(0.5) C36(0.5) H36(0.5) C39(0.5) H39A(0.5) H39B(0.5) H39C(0.5)
 C40(0.5) H40A(0.5) H40B(0.5) H40C(0.5)
5.a Aromatic/amide H refined with riding coordinates:
 N11(H11), C18(H18), C18A(H18A), N31(H31), C36(H36)
5.b X=CH2 refined with riding coordinates:
 N5(H5A,H5B)
5.c Idealised Me refined as rotating group:
 C22(H22A,H22B,H22C), C22A(H22D,H22E,H22F), C23(H23A,H23B,H23C), C23A(H23D,
 H23E,H23F), C39(H39A,H39B,H39C), C40(H40A,H40B,H40C)
;

loop_
_space_group_symop_operation_xyz
'x, y, z'
'-x, y, -z+1/2'
'x+1/2, y+1/2, z'
'-x+1/2, y+1/2, -z+1/2'
'-x, -y, -z'
'x, -y, z-1/2'
'-x+1/2, -y+1/2, -z'
'x+1/2, -y+1/2, z-1/2'

loop_
_atom_site_label
_atom_site_type_symbol
_atom_site_fract_x
_atom_site_fract_y
_atom_site_fract_z
_atom_site_U_iso_or_equiv
_atom_site_adp_type
_atom_site_occupancy
_atom_site_site_symmetry_order
_atom_site_calc_flag
_atom_site_refinement_flags_posn
_atom_site_refinement_flags_adp
_atom_site_refinement_flags_occupancy
_atom_site_disorder_assembly
_atom_site_disorder_group
N1 N 0.5000 0.4790(2) 0.7500 0.0475(8) Uani 1 2 d S T P . .
C2 C 0.41793(17) 0.5247(2) 0.7026(2) 0.0448(7) Uani 1 1 d . . . . .
N3 N 0.41314(15) 0.60659(16) 0.70093(18) 0.0456(6) Uani 1 1 d . . . . .
C4 C 0.5000 0.6458(3) 0.7500 0.0438(9) Uani 1 2 d S T P . .
N5 N 0.33457(16) 0.48261(17) 0.6526(2) 0.0557(7) Uani 1 1 d . . . . .
H5A H 0.2792 0.5093 0.6201 0.067 Uiso 1 1 calc R . . . .
H5B H 0.3354 0.4284 0.6523 0.067 Uiso 1 1 calc R . . . .
N6 N 0.5000 0.7266(3) 0.7500 0.0471(9) Uani 1 2 d S T P . .
H6 H 0.450(3) 0.753(2) 0.724(3) 0.057 Uiso 1 1 d R . . . .
N11 N 0.27171(16) 0.80368(16) 0.39265(19) 0.0489(7) Uani 1 1 d . . . . .
H11 H 0.2154 0.8297 0.3622 0.059 Uiso 1 1 calc R . . . .
C12 C 0.26795(19) 0.7202(2) 0.3804(2) 0.0489(7) Uani 1 1 d . . . . .
N13 N 0.35745(18) 0.67889(19) 0.4225(2) 0.0526(7) Uani 0.75 1 d . . . A 1
C13 C 0.35745(18) 0.67889(19) 0.4225(2) 0.0526(7) Uani 0.25 1 d . . . A 2
C14 C 0.4423(2) 0.7236(2) 0.4759(2) 0.0525(8) Uani 1 1 d . . . . .
C15 C 0.44050(19) 0.8068(2) 0.4879(2) 0.0550(8) Uani 0.75 1 d . . . B 1
N15 N 0.44050(19) 0.8068(2) 0.4879(2) 0.0550(8) Uani 0.25 1 d . . . B 2
C16 C 0.35230(19) 0.8538(2) 0.4468(2) 0.0510(8) Uani 1 1 d . . . . .
N17 N 0.5367(2) 0.8237(3) 0.5447(3) 0.0510(9) Uani 0.75 1 d . . . B 1
N17A N 0.3960(15) 0.6132(12) 0.4385(15) 0.071(5) Uani 0.25 1 d . . . A 2
C18 C 0.5873(3) 0.7535(3) 0.5601(3) 0.0551(10) Uani 0.75 1 d . . . B 1
H18 H 0.6563 0.7505 0.5979 0.066 Uiso 0.75 1 calc R . . B 1
C18A C 0.4951(8) 0.6147(9) 0.4858(10) 0.0551(10) Uani 0.25 1 d . . . A 2
H18A H 0.5348 0.5665 0.4953 0.066 Uiso 0.25 1 calc R . . A 2
N19 N 0.53231(17) 0.68776(18) 0.5176(2) 0.0558(7) Uani 1 1 d . . . . .
O20 O 0.34392(14) 0.92773(15) 0.4536(2) 0.0646(7) Uani 1 1 d . . . . .
O21 O 0.18997(15) 0.68423(13) 0.33336(17) 0.0549(6) Uani 1 1 d . . . . .
C22 C 0.3604(5) 0.5877(4) 0.4136(5) 0.0562(14) Uani 0.75 1 d . . . A 1
H22A H 0.4283 0.5701 0.4239 0.084 Uiso 0.75 1 calc GR . . A 1
H22B H 0.3170 0.5705 0.3419 0.084 Uiso 0.75 1 calc GR . . A 1
H22C H 0.3379 0.5624 0.4692 0.084 Uiso 0.75 1 calc GR . . A 1
C22A C 0.5346(13) 0.8689(13) 0.5506(13) 0.0562(14) Uani 0.25 1 d . . . B 2
H22D H 0.5919 0.8358 0.5919 0.084 Uiso 0.25 1 calc GR . . B 2
H22E H 0.5155 0.9055 0.5999 0.084 Uiso 0.25 1 calc GR . . B 2
H22F H 0.5518 0.9021 0.4970 0.084 Uiso 0.25 1 calc GR . . B 2
C23 C 0.5754(3) 0.9054(3) 0.5838(5) 0.0679(13) Uani 0.75 1 d . . . B 1
H23A H 0.6435 0.9003 0.6334 0.102 Uiso 0.75 1 calc GR . . B 1
H23B H 0.5342 0.9305 0.6219 0.102 Uiso 0.75 1 calc GR . . B 1
H23C H 0.5745 0.9402 0.5224 0.102 Uiso 0.75 1 calc GR . . B 1
C23A C 0.3344(10) 0.5418(11) 0.4019(15) 0.0679(13) Uani 0.25 1 d . . . A 2
H23D H 0.2787 0.5439 0.4295 0.102 Uiso 0.25 1 calc GR . . A 2
H23E H 0.3733 0.4918 0.4286 0.102 Uiso 0.25 1 calc GR . . A 2
H23F H 0.3092 0.5409 0.3227 0.102 Uiso 0.25 1 calc GR . . A 2
N31 N 1.0000 0.7968(2) 0.7500 0.0467(8) Uani 1 2 d S T P C .
H31 H 1.0000 0.8511 0.7500 0.056 Uiso 1 2 calc RS T P . .
C32 C 0.90913(19) 0.7585(2) 0.6994(2) 0.0473(7) Uani 1 1 d . . . . .
C33 C 0.9120(2) 0.6740(2) 0.6989(2) 0.0565(8) Uani 0.5 1 d . . . C 1
N33 N 0.9120(2) 0.6740(2) 0.6989(2) 0.0565(8) Uani 0.5 1 d . . . C 2
C34 C 1.0000 0.6314(3) 0.7500 0.0565(11) Uani 1 2 d S T P . .
N35 N 0.8553(6) 0.6086(4) 0.6696(6) 0.0571(17) Uani 0.5 1 d . . . C 1
C36 C 0.9048(5) 0.5378(5) 0.6969(6) 0.070(2) Uani 0.5 1 d . . . C 1
H36 H 0.8751 0.4849 0.6803 0.083 Uiso 0.5 1 calc R . . C 1
N37 N 1.0000 0.5497(3) 0.7500 0.0647(11) Uani 1 2 d S T P C 1
O38 O 0.83356(13) 0.80030(14) 0.65957(17) 0.0531(6) Uani 1 1 d . . . D 1
C39 C 0.7498(7) 0.6182(5) 0.6076(7) 0.075(2) Uani 0.5 1 d . . . C 1
H39A H 0.7414 0.6618 0.5535 0.113 Uiso 0.5 1 calc GR . . C 1
H39B H 0.7137 0.6331 0.6567 0.113 Uiso 0.5 1 calc GR . . C 1
H39C H 0.7237 0.5662 0.5713 0.113 Uiso 0.5 1 calc GR . . C 1
C40 C 0.8129(7) 0.6295(6) 0.6363(8) 0.059(2) Uani 0.5 1 d . . . C 2
H40A H 0.7843 0.6542 0.5644 0.089 Uiso 0.5 1 calc GR . . C 2
H40B H 0.7664 0.6355 0.6763 0.089 Uiso 0.5 1 calc GR . . C 2
H40C H 0.8257 0.5708 0.6288 0.089 Uiso 0.5 1 calc GR . . C 2

loop_
_atom_site_aniso_label
_atom_site_aniso_U_11
_atom_site_aniso_U_22
_atom_site_aniso_U_33
_atom_site_aniso_U_23
_atom_site_aniso_U_13
_atom_site_aniso_U_12
N1 0.0284(15) 0.066(2) 0.0420(17) 0.000 0.0040(13) 0.000
C2 0.0270(13) 0.069(2) 0.0349(14) 0.0021(12) 0.0051(10) -0.0013(12)
N3 0.0264(12) 0.0654(17) 0.0401(12) 0.0019(10) 0.0046(10) 0.0000(9)
C4 0.0263(17) 0.069(3) 0.0344(19) 0.000 0.0079(14) 0.000
N5 0.0266(11) 0.0646(16) 0.0628(16) 0.0069(12) -0.0029(10) -0.0014(10)
N6 0.0263(16) 0.064(2) 0.0459(19) 0.000 0.0054(14) 0.000
N11 0.0247(11) 0.0695(17) 0.0481(14) 0.0091(11) 0.0062(10) 0.0020(10)
C12 0.0313(14) 0.074(2) 0.0393(15) 0.0060(13) 0.0097(12) 0.0018(13)
N13 0.0365(14) 0.073(2) 0.0463(15) 0.0050(12) 0.0108(11) 0.0101(12)
C13 0.0365(14) 0.073(2) 0.0463(15) 0.0050(12) 0.0108(11) 0.0101(12)
C14 0.0329(15) 0.084(2) 0.0402(15) 0.0075(14) 0.0111(12) 0.0086(14)
C15 0.0261(13) 0.093(2) 0.0423(15) 0.0119(14) 0.0062(11) 0.0028(13)
N15 0.0261(13) 0.093(2) 0.0423(15) 0.0119(14) 0.0062(11) 0.0028(13)
C16 0.0297(14) 0.070(2) 0.0484(16) 0.0118(14) 0.0067(12) 0.0009(13)
N17 0.0265(15) 0.072(2) 0.0491(19) 0.0089(19) 0.0045(13) -0.0035(17)
N17A 0.080(13) 0.068(11) 0.062(10) -0.027(7) 0.019(9) -0.002(9)
C18 0.0278(18) 0.086(3) 0.048(2) 0.009(2) 0.0077(15) 0.0091(19)
C18A 0.0278(18) 0.086(3) 0.048(2) 0.009(2) 0.0077(15) 0.0091(19)
N19 0.0314(12) 0.084(2) 0.0487(14) 0.0037(13) 0.0093(10) 0.0114(13)
O20 0.0316(10) 0.0636(15) 0.0836(17) 0.0119(12) -0.0009(10) -0.0022(9)
O21 0.0341(11) 0.0710(14) 0.0524(12) -0.0006(10) 0.0049(9) -0.0004(9)
C22 0.055(4) 0.066(4) 0.044(3) -0.006(3) 0.012(3) 0.004(3)
C22A 0.055(4) 0.066(4) 0.044(3) -0.006(3) 0.012(3) 0.004(3)
C23 0.036(2) 0.073(3) 0.084(3) 0.007(3) 0.004(2) -0.007(2)
C23A 0.036(2) 0.073(3) 0.084(3) 0.007(3) 0.004(2) -0.007(2)
N31 0.0321(17) 0.059(2) 0.0465(18) 0.000 0.0092(14) 0.000
C32 0.0311(15) 0.071(2) 0.0380(14) -0.0007(13) 0.0088(12) -0.0016(12)
C33 0.0476(17) 0.069(2) 0.0553(17) -0.0047(14) 0.0201(14) -0.0077(14)
N33 0.0476(17) 0.069(2) 0.0553(17) -0.0047(14) 0.0201(14) -0.0077(14)
C34 0.052(3) 0.069(3) 0.051(2) 0.000 0.021(2) 0.000
N35 0.036(4) 0.071(5) 0.051(4) 0.001(3) -0.004(3) -0.004(3)
C36 0.047(4) 0.070(5) 0.077(5) 0.002(4) 0.000(3) -0.006(3)
N37 0.051(2) 0.064(3) 0.069(3) 0.000 0.0059(19) 0.000
O38 0.0289(10) 0.0699(14) 0.0545(12) -0.0002(10) 0.0056(9) 0.0007(9)
C39 0.034(4) 0.097(6) 0.076(5) 0.004(4) -0.007(4) -0.010(4)
C40 0.028(5) 0.077(6) 0.062(5) -0.008(4) -0.001(4) -0.010(4)

loop_
_atom_type_symbol
_atom_type_description
_atom_type_scat_dispersion_real
_atom_type_scat_dispersion_imag
_atom_type_scat_source
C C 0.0181 0.0091 'International Tables Vol C Tables 4.2.6.8 and 6.1.1.4'
H H 0.0000 0.0000 'International Tables Vol C Tables 4.2.6.8 and 6.1.1.4'
N N 0.0311 0.0180 'International Tables Vol C Tables 4.2.6.8 and 6.1.1.4'
O O 0.0492 0.0322 'International Tables Vol C Tables 4.2.6.8 and 6.1.1.4'

loop_
_exptl_crystal_face_index_h
_exptl_crystal_face_index_k
_exptl_crystal_face_index_l
_exptl_crystal_face_perp_dist
_exptl_oxdiff_crystal_face_indexfrac_h
_exptl_oxdiff_crystal_face_indexfrac_k
_exptl_oxdiff_crystal_face_indexfrac_l
_exptl_oxdiff_crystal_face_x
_exptl_oxdiff_crystal_face_y
_exptl_oxdiff_crystal_face_z
-2 10 2 0.0987 -2.0000 9.9998 2.0000 0.0324 -0.1036 -0.9828
-4 1 8 0.1706 -4.0000 0.9997 8.0000 0.6098 -0.6917 -0.2412
4 -5 -7 0.0816 4.0000 -4.9997 -7.0000 -0.4897 0.5708 0.6030
-4 -5 -5 0.0483 -4.0000 -4.9997 -5.0000 0.3003 0.8618 0.4198
4 5 5 0.0420 4.0000 4.9997 5.0000 -0.3003 -0.8618 -0.4198
6 -5 3 0.0628 6.0000 -5.0001 3.0000 -0.3326 -0.7581 0.5631
-6 5 -4 0.0568 -6.0000 5.0001 -4.0000 0.2989 0.8778 -0.5549
-2 -10 3 0.0789 -2.0000 -10.0000 3.0000 0.4977 -0.2295 0.8586
5 0 -8 0.1192 5.0000 0.0003 -8.0000 -0.7217 0.6258 0.1696

loop_
_geom_angle_atom_site_label_1
_geom_angle_atom_site_label_2
_geom_angle_atom_site_label_3
_geom_angle
_geom_angle_site_symmetry_1
_geom_angle_site_symmetry_3
C2 N1 C2 113.6(4) 2_656 .
N3 C2 N1 125.9(3) . .
N3 C2 N5 117.9(2) . .
N5 C2 N1 116.2(3) . .
C2 N3 C4 115.3(3) . .
N3 C4 N3 124.0(4) . 2_656
N6 C4 N3 118.0(2) . 2_656
N6 C4 N3 118.0(2) . .
C2 N5 H5A 120.0 . .
C2 N5 H5B 120.0 . .
H5A N5 H5B 120.0 . .
C4 N6 H6 122(3) . .
C12 N11 H11 115.4 . .
C12 N11 C16 129.2(2) . .
C16 N11 H11 115.4 . .
N11 C12 N13 115.9(3) . .
O21 C12 N11 121.6(3) . .
O21 C12 N13 122.4(3) . .
C12 N13 C14 119.1(3) . .
C12 N13 C22 119.7(3) . .
C14 N13 C22 121.1(3) . .
N19 C14 C15 115.6(3) . .
C14 C15 C16 122.5(3) . .
C14 C15 N17 102.0(3) . .
N17 C15 C16 135.4(4) . .
N11 C16 C15 111.2(3) . .
O20 C16 N11 121.8(3) . .
O20 C16 C15 126.9(3) . .
C15 N17 C14 39.0(2) . .
C15 N17 C23 124.9(4) . .
C18 N17 C14 69.3(3) . .
C18 N17 C15 108.3(4) . .
C18 N17 C23 126.8(3) . .
C23 N17 C14 163.7(3) . .
C18A N17A C14 69.1(10) . .
C18A N17A C23A 127.1(18) . .
C23A N17A C14 163.7(17) . .
C14 C18 H18 163.3 . .
N17 C18 C14 73.6(2) . .
N17 C18 H18 123.0 . .
N17 C18 N19 113.9(3) . .
N19 C18 C14 40.29(18) . .
N19 C18 H18 123.0 . .
C14 C18A H18A 167.5 . .
N17A C18A C14 69.6(10) . .
N17A C18A H18A 122.7 . .
N19 C18A C14 45.1(5) . .
N19 C18A N17A 114.7(13) . .
N19 C18A H18A 122.7 . .
C18 N19 C14 100.2(3) . .
C18A N19 C14 91.6(5) . .
N13 C22 H22A 109.5 . .
N13 C22 H22B 109.5 . .
N13 C22 H22C 109.5 . .
H22A C22 H22B 109.5 . .
H22A C22 H22C 109.5 . .
H22B C22 H22C 109.5 . .
H22D C22A H22E 109.5 . .
H22D C22A H22F 109.5 . .
H22E C22A H22F 109.5 . .
N17 C23 H23A 109.5 . .
N17 C23 H23B 109.5 . .
N17 C23 H23C 109.5 . .
H23A C23 H23B 109.5 . .
H23A C23 H23C 109.5 . .
H23B C23 H23C 109.5 . .
N17A C23A H23D 109.5 . .
N17A C23A H23E 109.5 . .
N17A C23A H23F 109.5 . .
H23D C23A H23E 109.5 . .
H23D C23A H23F 109.5 . .
H23E C23A H23F 109.5 . .
C32 N31 H31 116.5 . .
C32 N31 H31 116.5 2_756 .
C32 N31 C32 127.1(4) 2_756 .
C33 C32 N31 115.0(3) . .
O38 C32 N31 120.2(3) . .
O38 C32 C33 124.7(3) . .
C32 C33 C34 121.0(3) . .
N35 C33 C32 142.3(4) . .
N35 C33 C34 96.5(4) . .
C33 C34 C33 120.8(4) 2_756 .
C33 C34 C36 160.4(4) 2_756 .
C33 C34 C36 160.4(4) . 2_756
C33 C34 C36 78.8(3) . .
C33 C34 C36 78.8(3) 2_756 2_756
C36 C34 C36 81.6(5) . 2_756
N37 C34 C33 119.6(2) . .
N37 C34 C33 119.6(2) . 2_756
N37 C34 C36 40.8(2) . .
N37 C34 C36 40.8(2) . 2_756
C33 N35 C36 113.2(6) . .
C33 N35 C39 120.0(6) . .
C36 N35 C39 126.7(7) . .
C34 C36 H36 164.7 . .
N35 C36 C34 71.4(5) . .
N35 C36 H36 123.9 . .
N37 C36 C34 40.8(3) . .
N37 C36 N35 112.2(7) . .
N37 C36 H36 123.9 . .
C36 N37 C34 98.4(4) 2_756 .
C36 N37 C34 98.4(4) . .
C36 N37 C36 163.2(8) . 2_756
N35 C39 H39A 109.5 . .
N35 C39 H39B 109.5 . .
N35 C39 H39C 109.5 . .
H39A C39 H39B 109.5 . .
H39A C39 H39C 109.5 . .
H39B C39 H39C 109.5 . .
H40A C40 H40B 109.5 . .
H40A C40 H40C 109.5 . .
H40B C40 H40C 109.5 . .

loop_
_geom_bond_atom_site_label_1
_geom_bond_atom_site_label_2
_geom_bond_distance
_geom_bond_site_symmetry_2
N1 C2 1.354(3) 2_656
N1 C2 1.354(3) .
C2 N3 1.330(4) .
C2 N5 1.343(4) .
N3 C4 1.355(3) .
C4 N3 1.355(3) 2_656
C4 N6 1.310(6) .
N5 H5A 0.8800 .
N5 H5B 0.8800 .
N6 H6 0.81(4) .
N11 H11 0.8800 .
N11 C12 1.363(4) .
N11 C16 1.398(4) .
C12 N13 1.389(4) .
C12 O21 1.229(4) .
N13 C14 1.389(4) .
N13 C22 1.485(7) .
C14 C15 1.360(5) .
C14 N19 1.354(4) .
C15 C16 1.420(4) .
C15 N17 1.360(4) .
C16 O20 1.212(4) .
N17 C18 1.328(6) .
N17 C23 1.463(6) .
N17A C18A 1.35(2) .
N17A C23A 1.44(2) .
C18 H18 0.9500 .
C18 N19 1.333(5) .
C18A H18A 0.9500 .
C18A N19 1.310(15) .
C22 H22A 0.9800 .
C22 H22B 0.9800 .
C22 H22C 0.9800 .
C22A H22D 0.9800 .
C22A H22E 0.9800 .
C22A H22F 0.9800 .
C23 H23A 0.9800 .
C23 H23B 0.9800 .
C23 H23C 0.9800 .
C23A H23D 0.9800 .
C23A H23E 0.9800 .
C23A H23F 0.9800 .
N31 H31 0.8800 .
N31 C32 1.396(3) 2_756
N31 C32 1.396(3) .
C32 C33 1.371(5) .
C32 O38 1.237(3) .
C33 C34 1.398(4) .
C33 N35 1.314(8) .
C34 C33 1.398(4) 2_756
C34 N33 1.398(4) 2_756
C34 C36 2.006(8) .
C34 C36 2.006(8) 2_756
C34 N37 1.325(6) .
N35 C36 1.335(11) .
N35 C39 1.468(9) .
C36 H36 0.9500 .
C36 N37 1.324(6) .
N37 C36 1.324(6) 2_756
C39 H39A 0.9800 .
C39 H39B 0.9800 .
C39 H39C 0.9800 .
C40 H40A 0.9800 .
C40 H40B 0.9800 .
C40 H40C 0.9800 .

loop_
_geom_hbond_atom_site_label_D
_geom_hbond_atom_site_label_H
_geom_hbond_atom_site_label_A
_geom_hbond_distance_DH
_geom_hbond_distance_HA
_geom_hbond_distance_DA
_geom_hbond_angle_DHA
_geom_hbond_site_symmetry_A
N5 H5A O20 0.8800 1.9900 2.869(3) 178.00 7_566
N5 H5B O38 0.8800 2.0800 2.959(4) 176.00 3_445
N6 H6 O21 0.81(4) 2.15(4) 2.954(3) 174(4) 7_566
N11 H11 N3 0.8800 2.0300 2.913(3) 177.00 7_566
C18 H18 O38 0.9500 2.5300 3.417(5) 156.00 .
C22 H22A N19 0.9800 2.4800 2.887(7) 104.00 .
C23 H23C O20 0.9800 2.4100 3.047(5) 122.00 5_676
N31 H31 N1 0.8800 2.0700 2.956(5) 180.00 3_555

loop_
_geom_torsion_atom_site_label_1
_geom_torsion_atom_site_label_2
_geom_torsion_atom_site_label_3
_geom_torsion_atom_site_label_4
_geom_torsion
_geom_torsion_site_symmetry_1
_geom_torsion_site_symmetry_4
N1 C2 N3 C4 1.4(4) . .
C2 N1 C2 N3 -0.74(19) 2_656 .
C2 N1 C2 N5 178.9(3) 2_656 .
C2 N3 C4 N3 -0.64(16) . 2_656
C2 N3 C4 N6 179.37(16) . .
N5 C2 N3 C4 -178.2(2) . .
N11 C12 N13 C14 1.9(4) . .
N11 C12 N13 C22 179.6(4) . .
C12 N11 C16 C15 3.3(4) . .
C12 N11 C16 O20 -178.0(3) . .
C14 C15 C16 N11 -1.1(4) . .
C14 C15 C16 O20 -179.8(3) . .
C14 C15 N17 C18 1.2(4) . .
C14 C15 N17 C23 -177.2(4) . .
C14 N17 C18 N19 0.7(3) . .
C14 N17A C18A N19 2.5(10) . .
C14 C18 N19 C18A -173(3) . .
C14 C18A N19 C18 173(3) . .
C15 C14 N19 C18 1.8(4) . .
C15 C14 N19 C18A -179.5(6) . .
C15 N17 C18 C14 -0.8(3) . .
C15 N17 C18 N19 -0.1(5) . .
C16 N11 C12 N13 -3.7(4) . .
C16 N11 C12 O21 177.3(3) . .
C16 C15 N17 C14 179.2(5) . .
C16 C15 N17 C18 -179.7(3) . .
C16 C15 N17 C23 2.0(6) . .
N17 C15 C16 N11 179.8(3) . .
N17 C15 C16 O20 1.1(6) . .
N17 C18 N19 C14 -1.0(4) . .
N17 C18 N19 C18A -174(3) . .
N17A C18A N19 C14 -3.3(13) . .
N17A C18A N19 C18 170(2) . .
N19 C14 C15 C16 178.8(3) . .
N19 C14 C15 N17 -1.9(4) . .
O21 C12 N13 C14 -179.1(3) . .
O21 C12 N13 C22 -1.4(5) . .
C23 N17 C18 C14 177.5(4) . .
C23 N17 C18 N19 178.2(4) . .
C23A N17A C18A C14 -178(2) . .
C23A N17A C18A N19 -175.8(18) . .
N31 C32 C33 C34 2.5(4) . .
N31 C32 C33 N35 177.0(6) . .
C32 N31 C32 C33 -1.26(18) 2_756 .
C32 N31 C32 O38 178.5(3) 2_756 .
C32 C33 C34 C33 -1.37(19) . 2_756
C32 C33 C34 N33 -1.37(19) . 2_756
C32 C33 C34 C36 177.8(3) . .
C32 C33 C34 C36 -179.0(7) . 2_756
C32 C33 C34 N37 178.63(19) . .
C32 C33 N35 C36 -177.2(5) . .
C32 C33 N35 C39 6.1(11) . .
C33 C34 N37 C36 -1.2(4) 2_756 2_756
C33 C34 N37 C36 -1.2(4) . .
C33 C34 N37 C36 178.8(4) . 2_756
C33 C34 N37 C36 178.8(4) 2_756 .
C33 N35 C36 C34 1.4(5) . .
C33 N35 C36 N37 1.5(9) . .
N33 C34 N37 C36 -1.2(4) 2_756 2_756
N33 C34 N37 C36 178.8(4) 2_756 .
C34 C33 N35 C36 -1.9(6) . .
C34 C33 N35 C39 -178.7(6) . .
C34 C36 N37 C36 179.995(5) . 2_756
N35 C33 C34 C33 -178.0(4) . 2_756
N35 C33 C34 N33 -178.0(4) . 2_756
N35 C33 C34 C36 1.2(4) . .
N35 C33 C34 C36 4.4(9) . 2_756
N35 C33 C34 N37 2.0(4) . .
N35 C36 N37 C34 -0.1(6) . .
N35 C36 N37 C36 179.9(6) . 2_756
C36 C34 N37 C36 180.001(2) . 2_756
C36 C34 N37 C36 179.999(1) 2_756 .
O38 C32 C33 C34 -177.2(2) . .
O38 C32 C33 N35 -2.7(8) . .
C39 N35 C36 C34 177.9(8) . .
C39 N35 C36 N37 178.0(7) . .
